data_2201444
loop_
_publ_author_name
'Flippen-Anderson, Judith L.'
'Deschamps, Jeffrey R.'
'George, Clifford'
'Gilardi, Richard D.'

_publ_section_title
;
 4,4,8,8-Tetranitro-2,6-dioxabicyclo[3.3.0]octane
;
_journal_issue 9
_journal_name_full 'Acta Crystallographica Section E'
_journal_page_first o1018
_journal_page_last o1020
_journal_paper_doi 10.1107/S1600536802014101
_journal_volume 58
_journal_year 2002
_chemical_formula_moiety 'C6 H6 N4 O10'
_chemical_formula_sum 'C6 H6 N4 O10'
_chemical_formula_weight 294.15
_chemical_name_common TNBO
_chemical_name_systematic
;
4,4,8,8-Tetranitro-2,6-dioxabicyclo[3.3.0]octane
;
_space_group_IT_number 4
_symmetry_cell_setting monoclinic
_symmetry_space_group_name_Hall 'P 2yb'
_symmetry_space_group_name_H-M 'P 1 21 1'
_atom_sites_solution_hydrogens geom
_atom_sites_solution_primary direct
_atom_sites_solution_secondary difmap
_audit_creation_method SHELXL97
_cell_angle_alpha 90
_cell_angle_beta 92.546(2)
_cell_angle_gamma 90
_cell_formula_units_Z 12
_cell_length_a 9.5746(9)
_cell_length_b 11.3470(10)
_cell_length_c 29.241(3)
_cell_measurement_reflns_used 7125
_cell_measurement_temperature 93(2)
_cell_measurement_theta_max 28.25
_cell_measurement_theta_min 2.25
_cell_volume 3173.7(5)
_computing_cell_refinement 'SAINT (Bruker, 2001)'
_computing_data_collection 'SMART (Bruker, 2001)'
_computing_data_reduction SAINT
_computing_molecular_graphics
;
SHELXTL (Bruker, 2001) and MidasPlus (Ferrin et al., 1988; Huang et al.,
1991)
;
_computing_publication_material 'SHELXTL (Bruker, 2001) and XPREP (Bruker, 2001)'
_computing_structure_refinement 'SHELXTL (Sheldrick, 1997)'
_computing_structure_solution 'SnB (Weeks & Miller, 1999)'
_diffrn_ambient_temperature 113(2)
_diffrn_measured_fraction_theta_full 0.975
_diffrn_measured_fraction_theta_max 0.975
_diffrn_measurement_device_type 'Bruker SMART 1000 CCD area-detector'
_diffrn_measurement_method '\f and \w scans'
_diffrn_radiation_monochromator graphite
_diffrn_radiation_source 'normal focus sealed tube'
_diffrn_radiation_type MoK\a
_diffrn_radiation_wavelength 0.71073
_diffrn_reflns_av_R_equivalents 0.029
_diffrn_reflns_av_sigmaI/netI 0.046
_diffrn_reflns_limit_h_max 12
_diffrn_reflns_limit_h_min -12
_diffrn_reflns_limit_k_max 14
_diffrn_reflns_limit_k_min -14
_diffrn_reflns_limit_l_max 38
_diffrn_reflns_limit_l_min -35
_diffrn_reflns_number 25608
_diffrn_reflns_theta_full 28.3
_diffrn_reflns_theta_max 28.3
_diffrn_reflns_theta_min 1.4
_diffrn_standards_decay_% none
_diffrn_standards_number 0
_exptl_absorpt_coefficient_mu 0.18
_exptl_absorpt_correction_T_max 0.979
_exptl_absorpt_correction_T_min 0.922
_exptl_absorpt_correction_type integration
_exptl_absorpt_process_details '(SHELXTL; Bruker 2001)'
_exptl_crystal_colour colorless
_exptl_crystal_density_diffrn 1.847
_exptl_crystal_density_meas ?
_exptl_crystal_density_method 'not measured'
_exptl_crystal_description irregular
_exptl_crystal_F_000 1800
_exptl_crystal_size_max 0.45
_exptl_crystal_size_mid 0.22
_exptl_crystal_size_min 0.12
_refine_diff_density_max 0.52
_refine_diff_density_min -0.26
_refine_ls_extinction_method none
_refine_ls_goodness_of_fit_ref 0.89
_refine_ls_hydrogen_treatment constr
_refine_ls_matrix_type full
_refine_ls_number_parameters 1081
_refine_ls_number_reflns 13028
_refine_ls_number_restraints 1
_refine_ls_restrained_S_all 0.89
_refine_ls_R_factor_all 0.061
_refine_ls_R_factor_gt 0.049
_refine_ls_shift/su_max 0.001
_refine_ls_shift/su_mean 0.000
_refine_ls_structure_factor_coef Fsqd
_refine_ls_weighting_details 'calc w = 1/[\s^2^(Fo^2^)+(0.098P)^2^+0.5756P] where P=(Fo^2^+2Fc^2^)/3'
_refine_ls_weighting_scheme calc
_refine_ls_wR_factor_gt 0.121
_refine_ls_wR_factor_ref 0.130
_reflns_number_gt 10983
_reflns_number_total 13028
_reflns_threshold_expression I>2\s(I)
_cod_data_source_file cv6131.cif
_cod_data_source_block I
_cod_depositor_comments
;
The following automatic conversions were performed:
'_symmetry_cell_setting' value 'Monoclinic' changed to 'monoclinic'
according to '/home/saulius/struct/CIF-dictionaries/cif_core.dic'
dictionary named 'cif_core.dic' version 2.4.1 from 2010-06-29.

Automatic conversion script
Id: cif_fix_enum 1527 2010-12-29 10:47:43Z saulius 

The following automatic conversions were performed:

'_symmetry_cell_setting' value 'Monoclinic' changed to 'monoclinic'
according to /home/saulius/struct/CIF-dictionaries/cif_core.dic
dictionary named 'cif_core.dic' version 2.4.1 from 2010-06-29.

Automatic conversion script
Id: cif_fix_values 1715 2011-07-08 13:25:40Z adriana 

The following automatic conversions were performed:

'_exptl_crystal_density_meas' value 'not measured' was changed to '?'
- the value is perceived as not measured.

Automatic conversion script
Id: cif_fix_values 3008 2015-01-20 13:52:24Z robertas 
;
_cod_original_cell_volume 3173.8(5)
_cod_original_sg_symbol_H-M 'P 21'
_cod_database_code 2201444
_cod_database_fobs_code 2201444

loop_
_symmetry_equiv_pos_as_xyz
'x, y, z'
'-x, y+1/2, -z'

loop_
_atom_site_label
_atom_site_fract_x
_atom_site_fract_y
_atom_site_fract_z
_atom_site_U_iso_or_equiv
_atom_site_adp_type
_atom_site_calc_flag
_atom_site_refinement_flags
_atom_site_occupancy
_atom_site_disorder_assembly
_atom_site_disorder_group
_atom_site_type_symbol
C1 0.7474(3) 0.7821(2) 0.96469(9) 0.0111(5) Uani d . 1 . . C
H1A 0.7689 0.7738 0.9324 0.013 Uiso calc R 1 . . H
O2 0.7411(2) 0.90256(17) 0.97859(7) 0.0145(4) Uani d . 1 . . O
C3 0.6165(3) 0.9248(3) 1.00244(9) 0.0156(6) Uani d . 1 . . C
H3A 0.5809 1.0033 0.9958 0.019 Uiso calc R 1 . . H
H3B 0.6336 0.9169 1.0352 0.019 Uiso calc R 1 . . H
C4 0.5143(3) 0.8310(2) 0.98434(9) 0.0115(5) Uani d . 1 . . C
N4A 0.3999(2) 0.8012(2) 1.01641(8) 0.0170(5) Uani d . 1 . . N
O4A 0.3914(2) 0.8608(2) 1.05046(7) 0.0284(5) Uani d . 1 . . O
O4B 0.3264(2) 0.7168(2) 1.00495(8) 0.0226(5) Uani d . 1 . . O
N4B 0.4415(2) 0.8728(2) 0.94002(8) 0.0134(5) Uani d . 1 . . N
O4C 0.3222(2) 0.9098(2) 0.94140(7) 0.0212(5) Uani d . 1 . . O
O4D 0.5135(2) 0.8680(2) 0.90667(7) 0.0201(4) Uani d . 1 . . O
C5 0.6080(3) 0.7240(2) 0.97549(9) 0.0110(5) Uani d . 1 . . C
H5A 0.5707 0.6743 0.9504 0.013 Uiso calc R 1 . . H
O6 0.6295(2) 0.66020(18) 1.01752(6) 0.0152(4) Uani d . 1 . . O
C7 0.7669(3) 0.6821(3) 1.03756(9) 0.0145(6) Uani d . 1 . . C
H7A 0.8047 0.6119 1.0525 0.017 Uiso calc R 1 . . H
H7B 0.7651 0.7455 1.0598 0.017 Uiso calc R 1 . . H
C8 0.8533(3) 0.7169(2) 0.99663(9) 0.0121(5) Uani d . 1 . . C
N8A 0.9080(3) 0.6074(2) 0.97344(8) 0.0147(5) Uani d . 1 . . N
O8A 0.8218(2) 0.55481(18) 0.94906(7) 0.0179(4) Uani d . 1 . . O
O8B 1.0296(2) 0.5804(2) 0.98126(8) 0.0229(5) Uani d . 1 . . O
N8B 0.9794(2) 0.7912(2) 1.00924(8) 0.0143(5) Uani d . 1 . . N
O8C 1.0165(2) 0.7961(2) 1.04939(7) 0.0222(5) Uani d . 1 . . O
O8D 1.0351(2) 0.83997(19) 0.97747(7) 0.0189(4) Uani d . 1 . . O
C1A -0.0577(3) 0.6007(2) 0.84852(9) 0.0107(5) Uani d . 1 . . C
H1AA -0.0909 0.5287 0.8630 0.013 Uiso calc R 1 . . H
O2A -0.02962(19) 0.69369(18) 0.88088(6) 0.0139(4) Uani d . 1 . . O
C3A 0.1028(3) 0.7485(3) 0.87306(9) 0.0150(6) Uani d . 1 . . C
H3AA 0.1482 0.7749 0.9016 0.018 Uiso calc R 1 . . H
H3AB 0.0916 0.8151 0.8524 0.018 Uiso calc R 1 . . H
C4A 0.1855(3) 0.6499(3) 0.85155(9) 0.0135(5) Uani d . 1 . . C
N4AA 0.3029(3) 0.6909(2) 0.82219(8) 0.0185(5) Uani d . 1 . . N
O4AA 0.3145(3) 0.7956(2) 0.81530(9) 0.0347(6) Uani d . 1 . . O
O4BA 0.3744(2) 0.6123(2) 0.80674(7) 0.0268(5) Uani d . 1 . . O
N4BA 0.2533(2) 0.5734(2) 0.88862(8) 0.0156(5) Uani d . 1 . . N
O4CA 0.1897(2) 0.4850(2) 0.89928(7) 0.0215(5) Uani d . 1 . . O
O4DA 0.3626(2) 0.6082(2) 0.90666(8) 0.0288(6) Uani d . 1 . . O
C5A 0.0761(3) 0.5803(3) 0.82240(9) 0.0119(5) Uani d . 1 . . C
H5AA 0.0999 0.4966 0.8203 0.014 Uiso calc R 1 . . H
O6A 0.0571(2) 0.63390(19) 0.77838(6) 0.0165(4) Uani d . 1 . . O
C7A -0.0671(3) 0.7060(3) 0.77668(9) 0.0172(6) Uani d . 1 . . C
H7AA -0.1111 0.7066 0.7462 0.021 Uiso calc R 1 . . H
H7AB -0.0457 0.7863 0.7859 0.021 Uiso calc R 1 . . H
C8A -0.1601(3) 0.6460(3) 0.81062(9) 0.0137(5) Uani d . 1 . . C
N8AA -0.2380(3) 0.5457(2) 0.78677(8) 0.0155(5) Uani d . 1 . . N
O8AA -0.1808(2) 0.45007(18) 0.78872(7) 0.0212(5) Uani d . 1 . . O
O8BA -0.3463(2) 0.5695(2) 0.76567(8) 0.0283(5) Uani d . 1 . . O
N8BA -0.2691(3) 0.7220(2) 0.83167(8) 0.0169(5) Uani d . 1 . . N
O8CA -0.2621(3) 0.8282(2) 0.82540(8) 0.0339(6) Uani d . 1 . . O
O8DA -0.3498(2) 0.6708(2) 0.85547(7) 0.0233(5) Uani d . 1 . . O
C1B 0.2723(3) 0.7564(2) 0.64048(9) 0.0108(5) Uani d . 1 . . C
H1BA 0.2352 0.7034 0.6164 0.013 Uiso calc R 1 . . H
O2B 0.28881(19) 0.69885(18) 0.68363(6) 0.0139(4) Uani d . 1 . . O
C3B 0.4243(3) 0.7234(3) 0.70494(9) 0.0130(5) Uani d . 1 . . C
H3BA 0.4601 0.6555 0.7219 0.016 Uiso calc R 1 . . H
H3BB 0.4201 0.7901 0.7256 0.016 Uiso calc R 1 . . H
C4B 0.5154(3) 0.7514(2) 0.66449(9) 0.0115(5) Uani d . 1 . . C
N4AB 0.6410(2) 0.8261(2) 0.67695(8) 0.0127(5) Uani d . 1 . . N
O4AB 0.6743(2) 0.83470(19) 0.71781(7) 0.0200(4) Uani d . 1 . . O
O4BB 0.7013(2) 0.86862(19) 0.64514(7) 0.0177(4) Uani d . 1 . . O
N4BB 0.5718(3) 0.6375(2) 0.64442(8) 0.0138(5) Uani d . 1 . . N
O4CB 0.6943(2) 0.61284(19) 0.65238(8) 0.0223(5) Uani d . 1 . . O
O4DB 0.4848(2) 0.57985(18) 0.62275(7) 0.0191(4) Uani d . 1 . . O
C5B 0.4143(3) 0.8100(2) 0.62874(9) 0.0107(5) Uani d . 1 . . C
H5BA 0.4388 0.7918 0.5973 0.013 Uiso calc R 1 . . H
O6B 0.4081(2) 0.93369(17) 0.63671(7) 0.0148(4) Uani d . 1 . . O
C7B 0.2828(3) 0.9648(3) 0.65868(9) 0.0149(6) Uani d . 1 . . C
H7BA 0.2478 1.0404 0.6478 0.018 Uiso calc R 1 . . H
H7BB 0.2993 0.9689 0.6916 0.018 Uiso calc R 1 . . H
C8B 0.1799(3) 0.8664(3) 0.64578(9) 0.0131(5) Uani d . 1 . . C
N8AB 0.1021(2) 0.8966(2) 0.60126(8) 0.0134(5) Uani d . 1 . . N
O8AB 0.1664(2) 0.87608(19) 0.56706(6) 0.0182(4) Uani d . 1 . . O
O8BB -0.0137(2) 0.9412(2) 0.60270(7) 0.0211(5) Uani d . 1 . . O
N8BB 0.0700(2) 0.8431(2) 0.68031(8) 0.0152(5) Uani d . 1 . . N
O8CB 0.0721(2) 0.9036(2) 0.71487(7) 0.0274(5) Uani d . 1 . . O
O8DB -0.0100(2) 0.7621(2) 0.67099(7) 0.0200(4) Uani d . 1 . . O
C1C 0.6017(3) 0.6045(2) 0.51792(9) 0.0107(5) Uani d . 1 . . C
H1CA 0.5759 0.5327 0.5342 0.013 Uiso calc R 1 . . H
O2C 0.62420(19) 0.70275(18) 0.54808(6) 0.0137(4) Uani d . 1 . . O
C3C 0.7528(3) 0.7621(3) 0.53860(9) 0.0145(5) Uani d . 1 . . C
H3CA 0.7976 0.7934 0.5664 0.017 Uiso calc R 1 . . H
H3CB 0.7363 0.8260 0.5170 0.017 Uiso calc R 1 . . H
C4C 0.8409(3) 0.6659(2) 0.51821(9) 0.0124(5) Uani d . 1 . . C
N4AC 0.9547(2) 0.7077(2) 0.48771(8) 0.0164(5) Uani d . 1 . . N
O4AC 0.9552(2) 0.8113(2) 0.47753(8) 0.0302(6) Uani d . 1 . . O
O4BC 1.0337(2) 0.6320(2) 0.47494(7) 0.0242(5) Uani d . 1 . . O
N4BC 0.9139(2) 0.5950(2) 0.55646(8) 0.0144(5) Uani d . 1 . . N
O4CC 1.0171(2) 0.6390(2) 0.57511(7) 0.0262(5) Uani d . 1 . . O
O4DC 0.8594(2) 0.5026(2) 0.56688(7) 0.0220(5) Uani d . 1 . . O
C5C 0.7351(3) 0.5884(3) 0.49087(8) 0.0121(5) Uani d . 1 . . C
H5CA 0.7647 0.5059 0.4893 0.014 Uiso calc R 1 . . H
O6C 0.7085(2) 0.63959(19) 0.44642(6) 0.0155(4) Uani d . 1 . . O
C7C 0.5772(3) 0.7020(3) 0.44469(10) 0.0196(6) Uani d . 1 . . C
H7CA 0.5315 0.6968 0.4145 0.023 Uiso calc R 1 . . H
H7CB 0.5905 0.7843 0.4527 0.023 Uiso calc R 1 . . H
C8C 0.4932(3) 0.6387(2) 0.47998(9) 0.0131(5) Uani d . 1 . . C
N8AC 0.4264(3) 0.5292(2) 0.45793(8) 0.0176(5) Uani d . 1 . . N
O8AC 0.3165(2) 0.5413(2) 0.43630(8) 0.0265(5) Uani d . 1 . . O
O8BC 0.4933(2) 0.4380(2) 0.46263(7) 0.0253(5) Uani d . 1 . . O
N8BC 0.3716(3) 0.7048(2) 0.49816(8) 0.0193(5) Uani d . 1 . . N
O8CC 0.3389(2) 0.7968(2) 0.48068(8) 0.0265(5) Uani d . 1 . . O
O8DC 0.3139(2) 0.6564(2) 0.52969(7) 0.0253(5) Uani d . 1 . . O
C1D -0.0568(3) 0.7540(2) 0.31042(8) 0.0098(5) Uani d . 1 . . C
H1DA -0.0960 0.7002 0.2870 0.012 Uiso calc R 1 . . H
O2D -0.03320(19) 0.69704(18) 0.35343(6) 0.0132(4) Uani d . 1 . . O
C3D 0.1045(3) 0.7231(3) 0.37243(9) 0.0131(5) Uani d . 1 . . C
H3DA 0.1438 0.6557 0.3888 0.016 Uiso calc R 1 . . H
H3DB 0.1024 0.7898 0.3932 0.016 Uiso calc R 1 . . H
C4D 0.1887(3) 0.7521(2) 0.33080(9) 0.0120(5) Uani d . 1 . . C
N4AD 0.3152(2) 0.8274(2) 0.34100(8) 0.0139(5) Uani d . 1 . . N
O4AD 0.3514(2) 0.8391(2) 0.38137(7) 0.0203(5) Uani d . 1 . . O
O4BD 0.3724(2) 0.86805(19) 0.30805(7) 0.0180(4) Uani d . 1 . . O
N4BD 0.2443(2) 0.6377(2) 0.31033(8) 0.0144(5) Uani d . 1 . . N
O4CD 0.3652(2) 0.61142(19) 0.31918(8) 0.0233(5) Uani d . 1 . . O
O4DD 0.1581(2) 0.58172(18) 0.28765(7) 0.0178(4) Uani d . 1 . . O
C5D 0.0821(3) 0.8096(2) 0.29646(9) 0.0101(5) Uani d . 1 . . C
H5DA 0.1025 0.7925 0.2646 0.012 Uiso calc R 1 . . H
O6D 0.0757(2) 0.93289(17) 0.30534(7) 0.0148(4) Uani d . 1 . . O
C7D -0.0464(3) 0.9621(3) 0.32940(10) 0.0159(6) Uani d . 1 . . C
H7DA -0.0833 1.0382 0.3197 0.019 Uiso calc R 1 . . H
H7DB -0.0259 0.9640 0.3622 0.019 Uiso calc R 1 . . H
C8D -0.1502(3) 0.8632(2) 0.31665(9) 0.0124(5) Uani d . 1 . . C
N8AD -0.2299(2) 0.8937(2) 0.27259(7) 0.0125(5) Uani d . 1 . . N
O8AD -0.3439(2) 0.94119(19) 0.27512(7) 0.0211(5) Uani d . 1 . . O
O8BD -0.1696(2) 0.87099(19) 0.23780(7) 0.0190(4) Uani d . 1 . . O
N8BD -0.2577(2) 0.8384(2) 0.35187(8) 0.0157(5) Uani d . 1 . . N
O8CD -0.2543(2) 0.8987(2) 0.38644(7) 0.0254(5) Uani d . 1 . . O
O8DD -0.3380(2) 0.7579(2) 0.34257(7) 0.0209(5) Uani d . 1 . . O
C1E 0.2773(3) 0.6021(2) 0.18613(9) 0.0099(5) Uani d . 1 . . C
H1EA 0.2517 0.5343 0.2048 0.012 Uiso calc R 1 . . H
O2E 0.30123(19) 0.70436(17) 0.21379(6) 0.0129(4) Uani d . 1 . . O
C3E 0.4285(3) 0.7615(3) 0.20131(9) 0.0144(5) Uani d . 1 . . C
H3EA 0.4736 0.8011 0.2274 0.017 Uiso calc R 1 . . H
H3EB 0.4107 0.8182 0.1769 0.017 Uiso calc R 1 . . H
C4E 0.5175(3) 0.6586(2) 0.18516(9) 0.0126(5) Uani d . 1 . . C
N4AE 0.6325(2) 0.6932(2) 0.15387(8) 0.0169(5) Uani d . 1 . . N
O4AE 0.6389(2) 0.7946(2) 0.14153(8) 0.0295(5) Uani d . 1 . . O
O4BE 0.7080(2) 0.6123(2) 0.14278(8) 0.0278(5) Uani d . 1 . . O
N4BE 0.5883(2) 0.5956(2) 0.22558(8) 0.0153(5) Uani d . 1 . . N
O4CE 0.6923(3) 0.6420(2) 0.24301(8) 0.0334(6) Uani d . 1 . . O
O4DE 0.5331(2) 0.5069(2) 0.23893(7) 0.0234(5) Uani d . 1 . . O
C5E 0.4120(3) 0.5772(2) 0.16058(8) 0.0106(5) Uani d . 1 . . C
H5EA 0.4399 0.4941 0.1614 0.013 Uiso calc R 1 . . H
O6E 0.3890(2) 0.62222(18) 0.11537(6) 0.0143(4) Uani d . 1 . . O
C7E 0.2465(3) 0.5975(3) 0.10231(9) 0.0183(6) Uani d . 1 . . C
H7EA 0.2350 0.5159 0.0929 0.022 Uiso calc R 1 . . H
H7EB 0.2136 0.6483 0.0774 0.022 Uiso calc R 1 . . H
C8E 0.1678(3) 0.6224(2) 0.14578(9) 0.0128(5) Uani d . 1 . . C
N8AE 0.0419(3) 0.5420(2) 0.14822(8) 0.0188(5) Uani d . 1 . . N
O8AE 0.0079(2) 0.5065(2) 0.18562(7) 0.0265(5) Uani d . 1 . . O
O8BE -0.0189(2) 0.5210(2) 0.11127(7) 0.0222(5) Uani d . 1 . . O
N8BE 0.1099(3) 0.7468(2) 0.14659(8) 0.0172(5) Uani d . 1 . . N
O8CE -0.0009(2) 0.7625(2) 0.16355(8) 0.0258(5) Uani d . 1 . . O
O8DE 0.1855(2) 0.82098(19) 0.13063(7) 0.0215(5) Uani d . 1 . . O

loop_
_atom_site_aniso_label
_atom_site_aniso_U_11
_atom_site_aniso_U_22
_atom_site_aniso_U_33
_atom_site_aniso_U_12
_atom_site_aniso_U_13
_atom_site_aniso_U_23
C1 0.0124(12) 0.0104(13) 0.0103(12) -0.0021(10) -0.0005(10) 0.0009(10)
O2 0.0132(9) 0.0092(10) 0.0210(10) 0.0011(8) 0.0013(8) -0.0017(8)
C3 0.0150(13) 0.0157(15) 0.0160(13) 0.0022(11) 0.0007(11) -0.0048(11)
C4 0.0115(12) 0.0102(13) 0.0130(12) 0.0005(10) 0.0049(10) -0.0005(10)
N4A 0.0151(12) 0.0180(13) 0.0184(12) 0.0060(10) 0.0044(10) 0.0041(10)
O4A 0.0300(12) 0.0341(14) 0.0220(11) 0.0042(10) 0.0128(10) -0.0063(10)
O4B 0.0174(10) 0.0196(12) 0.0311(12) -0.0023(9) 0.0064(9) 0.0036(9)
N4B 0.0146(11) 0.0090(11) 0.0163(11) -0.0009(9) -0.0030(9) 0.0001(9)
O4C 0.0139(10) 0.0200(11) 0.0292(11) 0.0022(9) -0.0037(9) 0.0017(9)
O4D 0.0235(11) 0.0206(11) 0.0164(10) 0.0006(9) 0.0018(9) 0.0039(8)
C5 0.0119(12) 0.0109(13) 0.0101(12) -0.0003(10) -0.0015(10) 0.0017(10)
O6 0.0122(9) 0.0182(11) 0.0153(9) -0.0007(8) 0.0001(8) 0.0066(8)
C7 0.0122(13) 0.0206(15) 0.0108(12) 0.0005(11) 0.0005(10) 0.0031(11)
C8 0.0121(12) 0.0126(13) 0.0115(12) 0.0016(11) 0.0006(10) -0.0001(10)
N8A 0.0168(12) 0.0101(12) 0.0174(11) 0.0018(9) 0.0034(10) 0.0006(9)
O8A 0.0205(10) 0.0151(10) 0.0180(10) -0.0013(8) -0.0004(8) -0.0053(8)
O8B 0.0156(11) 0.0205(12) 0.0325(12) 0.0072(9) -0.0003(9) -0.0024(9)
N8B 0.0099(11) 0.0156(12) 0.0173(12) 0.0021(9) -0.0017(9) -0.0037(9)
O8C 0.0232(11) 0.0261(12) 0.0165(10) -0.0036(9) -0.0076(8) 0.0015(9)
O8D 0.0145(10) 0.0200(11) 0.0226(10) -0.0030(8) 0.0052(8) 0.0003(9)
C1A 0.0130(13) 0.0085(13) 0.0105(12) 0.0015(10) 0.0003(10) -0.0014(10)
O2A 0.0130(9) 0.0156(10) 0.0132(9) -0.0014(8) 0.0013(7) -0.0055(8)
C3A 0.0143(13) 0.0150(14) 0.0162(13) -0.0029(11) 0.0043(11) -0.0035(11)
C4A 0.0142(13) 0.0180(14) 0.0082(12) -0.0001(11) -0.0001(10) -0.0001(10)
N4AA 0.0154(12) 0.0273(15) 0.0129(11) -0.0040(11) 0.0020(9) -0.0004(10)
O4AA 0.0376(14) 0.0299(14) 0.0377(13) -0.0114(12) 0.0151(11) 0.0059(11)
O4BA 0.0191(11) 0.0402(15) 0.0215(11) 0.0029(10) 0.0068(9) -0.0036(10)
N4BA 0.0142(12) 0.0193(14) 0.0131(11) 0.0024(10) -0.0006(9) -0.0015(10)
O4CA 0.0242(11) 0.0193(12) 0.0207(10) -0.0004(9) -0.0021(9) 0.0044(9)
O4DA 0.0204(12) 0.0422(16) 0.0227(11) -0.0089(10) -0.0113(9) 0.0049(10)
C5A 0.0130(13) 0.0127(13) 0.0100(12) 0.0008(11) -0.0006(10) -0.0009(10)
O6A 0.0148(10) 0.0261(12) 0.0086(9) 0.0009(8) 0.0015(7) 0.0009(8)
C7A 0.0179(14) 0.0193(15) 0.0144(13) 0.0012(12) -0.0004(11) 0.0059(11)
C8A 0.0148(13) 0.0126(14) 0.0135(12) 0.0015(11) -0.0007(11) -0.0004(10)
N8AA 0.0166(12) 0.0191(13) 0.0107(10) -0.0013(10) 0.0010(9) -0.0007(9)
O8AA 0.0315(12) 0.0138(11) 0.0178(10) 0.0014(9) -0.0044(9) -0.0019(8)
O8BA 0.0181(11) 0.0335(14) 0.0322(12) 0.0037(10) -0.0102(10) -0.0102(11)
N8BA 0.0169(12) 0.0194(13) 0.0141(11) 0.0066(10) -0.0008(10) -0.0031(10)
O8CA 0.0473(16) 0.0167(12) 0.0387(14) 0.0134(11) 0.0120(12) 0.0033(10)
O8DA 0.0159(10) 0.0291(13) 0.0254(11) 0.0002(9) 0.0071(9) -0.0046(9)
C1B 0.0115(12) 0.0106(13) 0.0102(11) -0.0004(10) -0.0003(10) 0.0004(10)
O2B 0.0113(9) 0.0175(11) 0.0129(9) -0.0019(8) -0.0007(7) 0.0066(8)
C3B 0.0111(12) 0.0179(14) 0.0098(12) -0.0027(11) -0.0019(10) 0.0025(10)
C4B 0.0100(12) 0.0122(13) 0.0121(12) 0.0003(10) -0.0014(10) 0.0015(10)
N4AB 0.0107(11) 0.0089(11) 0.0184(11) 0.0009(9) 0.0002(9) 0.0015(9)
O4AB 0.0211(11) 0.0242(12) 0.0140(10) -0.0027(9) -0.0055(8) 0.0022(9)
O4BB 0.0140(10) 0.0180(11) 0.0215(10) -0.0021(8) 0.0037(8) 0.0023(8)
N4BB 0.0144(12) 0.0114(12) 0.0157(11) 0.0013(9) 0.0019(9) 0.0020(9)
O4CB 0.0147(10) 0.0187(12) 0.0330(12) 0.0058(8) -0.0039(9) -0.0012(9)
O4DB 0.0208(11) 0.0136(11) 0.0229(10) -0.0025(9) 0.0002(9) -0.0035(8)
C5B 0.0099(12) 0.0109(13) 0.0113(12) 0.0012(10) -0.0005(10) 0.0019(10)
O6B 0.0130(9) 0.0087(10) 0.0229(10) 0.0018(7) 0.0017(8) -0.0005(8)
C7B 0.0114(13) 0.0161(14) 0.0169(13) 0.0012(11) -0.0023(11) -0.0039(11)
C8B 0.0120(13) 0.0158(14) 0.0113(12) 0.0007(11) -0.0009(10) -0.0005(10)
N8AB 0.0141(11) 0.0089(11) 0.0168(11) -0.0014(9) -0.0032(9) 0.0023(9)
O8AB 0.0234(11) 0.0181(11) 0.0132(9) 0.0003(9) 0.0029(8) 0.0044(8)
O8BB 0.0144(10) 0.0241(12) 0.0244(11) 0.0042(9) -0.0040(9) 0.0053(9)
N8BB 0.0156(12) 0.0166(13) 0.0136(11) 0.0053(10) 0.0040(9) 0.0026(9)
O8CB 0.0351(13) 0.0291(13) 0.0189(11) 0.0017(11) 0.0133(10) -0.0064(9)
O8DB 0.0146(10) 0.0231(12) 0.0223(10) -0.0009(9) 0.0018(8) 0.0055(9)
C1C 0.0128(13) 0.0105(13) 0.0090(11) 0.0004(10) 0.0005(10) -0.0026(10)
O2C 0.0133(9) 0.0137(10) 0.0141(9) -0.0006(8) 0.0017(7) -0.0049(8)
C3C 0.0117(12) 0.0128(13) 0.0189(13) 0.0003(11) 0.0002(11) -0.0014(11)
C4C 0.0126(13) 0.0124(14) 0.0123(12) 0.0002(10) 0.0015(10) 0.0004(10)
N4AC 0.0145(12) 0.0209(14) 0.0138(11) -0.0049(10) 0.0004(9) -0.0001(10)
O4AC 0.0286(13) 0.0265(14) 0.0362(13) -0.0061(10) 0.0092(11) 0.0100(11)
O4BC 0.0190(11) 0.0339(14) 0.0203(11) 0.0008(10) 0.0072(9) -0.0021(10)
N4BC 0.0151(12) 0.0152(13) 0.0129(11) 0.0025(10) 0.0007(9) -0.0012(9)
O4CC 0.0221(11) 0.0347(14) 0.0208(11) -0.0098(10) -0.0119(9) 0.0048(10)
O4DC 0.0248(11) 0.0191(12) 0.0217(10) 0.0001(9) -0.0042(9) 0.0079(9)
C5C 0.0141(13) 0.0132(13) 0.0090(11) 0.0002(11) 0.0009(10) 0.0000(10)
O6C 0.0120(9) 0.0227(11) 0.0119(9) 0.0012(8) -0.0001(7) 0.0013(8)
C7C 0.0169(14) 0.0259(17) 0.0158(13) -0.0011(13) -0.0008(11) 0.0052(12)
C8C 0.0149(13) 0.0115(13) 0.0127(12) 0.0018(11) -0.0021(10) -0.0038(10)
N8AC 0.0193(13) 0.0172(13) 0.0159(11) 0.0003(10) -0.0016(10) -0.0016(10)
O8AC 0.0206(11) 0.0273(13) 0.0304(12) 0.0028(10) -0.0110(10) -0.0047(10)
O8BC 0.0268(12) 0.0179(12) 0.0305(12) 0.0024(9) -0.0075(10) -0.0043(9)
N8BC 0.0158(12) 0.0240(14) 0.0178(12) 0.0040(11) -0.0033(10) -0.0040(11)
O8CC 0.0282(12) 0.0217(12) 0.0292(12) 0.0111(10) -0.0041(10) -0.0015(10)
O8DC 0.0198(11) 0.0347(14) 0.0219(11) -0.0009(10) 0.0063(9) -0.0033(10)
C1D 0.0101(12) 0.0084(12) 0.0110(12) 0.0006(10) 0.0011(10) 0.0012(10)
O2D 0.0105(9) 0.0169(10) 0.0119(9) -0.0024(8) -0.0021(7) 0.0049(8)
C3D 0.0097(12) 0.0197(15) 0.0098(12) 0.0006(10) 0.0009(10) 0.0023(10)
C4D 0.0112(12) 0.0125(13) 0.0123(12) -0.0001(10) 0.0013(10) 0.0022(10)
N4AD 0.0125(11) 0.0093(11) 0.0197(12) 0.0020(9) -0.0007(9) 0.0000(9)
O4AD 0.0194(10) 0.0251(12) 0.0158(10) -0.0057(9) -0.0062(8) -0.0007(9)
O4BD 0.0141(10) 0.0202(11) 0.0202(10) -0.0030(8) 0.0041(8) 0.0028(8)
N4BD 0.0138(12) 0.0133(12) 0.0164(11) 0.0020(9) 0.0018(9) 0.0019(9)
O4CD 0.0166(11) 0.0189(12) 0.0343(12) 0.0073(9) -0.0011(9) -0.0020(9)
O4DD 0.0217(11) 0.0144(11) 0.0172(10) -0.0023(9) -0.0007(8) -0.0029(8)
C5D 0.0109(12) 0.0092(13) 0.0100(11) -0.0011(10) -0.0005(10) -0.0019(9)
O6D 0.0120(9) 0.0095(10) 0.0231(10) 0.0007(8) 0.0014(8) -0.0012(8)
C7D 0.0141(13) 0.0121(14) 0.0213(14) 0.0003(11) 0.0000(11) -0.0051(11)
C8D 0.0122(13) 0.0150(14) 0.0100(12) -0.0001(10) 0.0009(10) 0.0004(10)
N8AD 0.0150(12) 0.0092(11) 0.0131(11) -0.0030(9) -0.0015(9) 0.0034(9)
O8AD 0.0168(10) 0.0210(12) 0.0253(11) 0.0051(9) -0.0023(9) 0.0048(9)
O8BD 0.0253(11) 0.0176(11) 0.0141(9) -0.0029(9) 0.0017(8) 0.0047(8)
N8BD 0.0143(12) 0.0190(13) 0.0142(11) 0.0042(10) 0.0028(9) 0.0044(10)
O8CD 0.0294(12) 0.0296(13) 0.0177(10) 0.0035(10) 0.0077(9) -0.0053(9)
O8DD 0.0150(10) 0.0214(12) 0.0264(11) 0.0000(9) 0.0038(9) 0.0059(9)
C1E 0.0121(12) 0.0078(12) 0.0097(11) 0.0011(10) -0.0016(10) -0.0007(10)
O2E 0.0149(9) 0.0114(10) 0.0124(9) -0.0022(8) 0.0020(7) -0.0041(7)
C3E 0.0154(13) 0.0125(14) 0.0152(13) -0.0016(11) -0.0021(11) -0.0006(11)
C4E 0.0143(13) 0.0131(14) 0.0105(12) -0.0021(10) 0.0015(10) -0.0003(10)
N4AE 0.0137(11) 0.0224(14) 0.0147(11) -0.0044(10) 0.0029(9) 0.0016(10)
O4AE 0.0298(12) 0.0273(13) 0.0323(12) -0.0068(10) 0.0105(10) 0.0105(10)
O4BE 0.0197(11) 0.0329(14) 0.0316(12) 0.0031(10) 0.0100(10) -0.0007(10)
N4BE 0.0165(12) 0.0156(13) 0.0136(11) 0.0009(10) -0.0017(9) -0.0003(9)
O4CE 0.0297(13) 0.0364(15) 0.0321(13) -0.0127(11) -0.0196(11) 0.0095(11)
O4DE 0.0267(12) 0.0227(12) 0.0204(10) -0.0037(10) -0.0052(9) 0.0117(9)
C5E 0.0110(12) 0.0120(13) 0.0088(11) 0.0009(10) 0.0010(10) -0.0015(10)
O6E 0.0152(10) 0.0192(11) 0.0085(8) -0.0011(8) 0.0009(7) 0.0018(7)
C7E 0.0194(15) 0.0215(16) 0.0137(13) 0.0021(12) -0.0021(11) 0.0001(11)
C8E 0.0122(13) 0.0119(14) 0.0140(12) -0.0024(10) -0.0025(10) -0.0023(10)
N8AE 0.0158(12) 0.0167(13) 0.0238(13) 0.0008(10) -0.0017(10) -0.0002(10)
O8AE 0.0249(12) 0.0307(13) 0.0240(11) -0.0060(10) 0.0026(9) 0.0033(10)
O8BE 0.0190(11) 0.0268(12) 0.0200(10) -0.0020(9) -0.0077(9) -0.0064(9)
N8BE 0.0223(13) 0.0165(13) 0.0125(11) 0.0018(10) -0.0042(10) -0.0022(9)
O8CE 0.0159(10) 0.0277(13) 0.0338(12) 0.0040(9) 0.0021(9) -0.0109(10)
O8DE 0.0316(12) 0.0168(11) 0.0162(10) -0.0022(9) 0.0005(9) 0.0023(8)

loop_
_atom_type_symbol
_atom_type_description
_atom_type_scat_dispersion_real
_atom_type_scat_dispersion_imag
_atom_type_scat_source
C C 0.0033 0.0016 'International Tables Vol C Tables 4.2.6.8 and 6.1.1.4'
H H 0.0000 0.0000 'International Tables Vol C Tables 4.2.6.8 and 6.1.1.4'
N N 0.0061 0.0033 'International Tables Vol C Tables 4.2.6.8 and 6.1.1.4'
O O 0.0106 0.0060 'International Tables Vol C Tables 4.2.6.8 and 6.1.1.4'

loop_
_geom_angle_atom_site_label_1
_geom_angle_atom_site_label_2
_geom_angle_atom_site_label_3
_geom_angle
O2 C1 C5 107.7(2)
O2 C1 C8 108.8(2)
C5 C1 C8 103.0(2)
O2 C1 H1A 112.3
C5 C1 H1A 112.3
C8 C1 H1A 112.3
C1 O2 C3 110.7(2)
O2 C3 C4 104.1(2)
O2 C3 H3A 110.9
C4 C3 H3A 110.9
O2 C3 H3B 110.9
C4 C3 H3B 110.9
H3A C3 H3B 108.9
N4A C4 N4B 106.4(2)
N4A C4 C3 114.4(2)
N4B C4 C3 109.9(2)
N4A C4 C5 111.8(2)
N4B C4 C5 110.6(2)
C3 C4 C5 103.8(2)
O4A N4A O4B 127.0(2)
O4A N4A C4 117.6(2)
O4B N4A C4 115.4(2)
O4C N4B O4D 127.2(2)
O4C N4B C4 118.3(2)
O4D N4B C4 114.4(2)
O6 C5 C1 107.5(2)
O6 C5 C4 108.5(2)
C1 C5 C4 102.5(2)
O6 C5 H5A 112.6
C1 C5 H5A 112.6
C4 C5 H5A 112.6
C5 O6 C7 110.8(2)
O6 C7 C8 104.0(2)
O6 C7 H7A 111.0
C8 C7 H7A 111.0
O6 C7 H7B 111.0
C8 C7 H7B 111.0
H7A C7 H7B 109.0
N8B C8 N8A 106.2(2)
N8B C8 C7 114.0(2)
N8A C8 C7 110.2(2)
N8B C8 C1 112.3(2)
N8A C8 C1 110.7(2)
C7 C8 C1 103.5(2)
O8B N8A O8A 127.1(2)
O8B N8A C8 117.9(2)
O8A N8A C8 115.0(2)
O8C N8B O8D 126.6(2)
O8C N8B C8 117.4(2)
O8D N8B C8 116.0(2)
O2A C1A C8A 109.0(2)
O2A C1A C5A 107.6(2)
C8A C1A C5A 102.2(2)
O2A C1A H1AA 112.5
C8A C1A H1AA 112.5
C5A C1A H1AA 112.5
C1A O2A C3A 110.71(19)
O2A C3A C4A 103.1(2)
O2A C3A H3AA 111.1
C4A C3A H3AA 111.1
O2A C3A H3AB 111.1
C4A C3A H3AB 111.1
H3AA C3A H3AB 109.1
N4BA C4A N4AA 106.1(2)
N4BA C4A C3A 109.9(2)
N4AA C4A C3A 114.8(2)
N4BA C4A C5A 111.3(2)
N4AA C4A C5A 110.3(2)
C3A C4A C5A 104.6(2)
O4AA N4AA O4BA 126.7(3)
O4AA N4AA C4A 118.1(3)
O4BA N4AA C4A 115.2(3)
O4DA N4BA O4CA 125.8(3)
O4DA N4BA C4A 117.2(2)
O4CA N4BA C4A 116.8(2)
O6A C5A C1A 107.9(2)
O6A C5A C4A 109.7(2)
C1A C5A C4A 102.1(2)
O6A C5A H5AA 112.2
C1A C5A H5AA 112.2
C4A C5A H5AA 112.2
C5A O6A C7A 110.15(19)
O6A C7A C8A 103.3(2)
O6A C7A H7AA 111.1
C8A C7A H7AA 111.1
O6A C7A H7AB 111.1
C8A C7A H7AB 111.1
H7AA C7A H7AB 109.1
N8BA C8A N8AA 106.4(2)
N8BA C8A C7A 116.5(2)
N8AA C8A C7A 109.0(2)
N8BA C8A C1A 109.2(2)
N8AA C8A C1A 111.5(2)
C7A C8A C1A 104.3(2)
O8BA N8AA O8AA 126.5(3)
O8BA N8AA C8A 117.4(2)
O8AA N8AA C8A 116.0(2)
O8DA N8BA O8CA 126.9(3)
O8DA N8BA C8A 115.6(2)
O8CA N8BA C8A 117.4(2)
O2B C1B C8B 108.9(2)
O2B C1B C5B 108.3(2)
C8B C1B C5B 102.6(2)
O2B C1B H1BA 112.2
C8B C1B H1BA 112.2
C5B C1B H1BA 112.2
C1B O2B C3B 110.93(19)
O2B C3B C4B 103.8(2)
O2B C3B H3BA 111.0
C4B C3B H3BA 111.0
O2B C3B H3BB 111.0
C4B C3B H3BB 111.0
H3BA C3B H3BB 109.0
N4AB C4B N4BB 106.1(2)
N4AB C4B C3B 114.0(2)
N4BB C4B C3B 110.1(2)
N4AB C4B C5B 113.1(2)
N4BB C4B C5B 109.0(2)
C3B C4B C5B 104.5(2)
O4BB N4AB O4AB 126.9(2)
O4BB N4AB C4B 116.1(2)
O4AB N4AB C4B 116.9(2)
O4DB N4BB O4CB 127.4(3)
O4DB N4BB C4B 114.2(2)
O4CB N4BB C4B 118.3(2)
O6B C5B C1B 108.0(2)
O6B C5B C4B 110.1(2)
C1B C5B C4B 102.2(2)
O6B C5B H5BA 112.0
C1B C5B H5BA 112.0
C4B C5B H5BA 112.0
C5B O6B C7B 111.0(2)
O6B C7B C8B 104.7(2)
O6B C7B H7BA 110.8
C8B C7B H7BA 110.8
O6B C7B H7BB 110.8
C8B C7B H7BB 110.8
H7BA C7B H7BB 108.9
N8AB C8B N8BB 106.5(2)
N8AB C8B C7B 109.6(2)
N8BB C8B C7B 115.1(2)
N8AB C8B C1B 111.1(2)
N8BB C8B C1B 110.1(2)
C7B C8B C1B 104.5(2)
O8AB N8AB O8BB 126.8(2)
O8AB N8AB C8B 114.6(2)
O8BB N8AB C8B 118.5(2)
O8DB N8BB O8CB 126.6(2)
O8DB N8BB C8B 115.5(2)
O8CB N8BB C8B 117.8(2)
O2C C1C C8C 109.0(2)
O2C C1C C5C 107.6(2)
C8C C1C C5C 102.0(2)
O2C C1C H1CA 112.5
C8C C1C H1CA 112.5
C5C C1C H1CA 112.5
C1C O2C C3C 110.60(19)
O2C C3C C4C 103.5(2)
O2C C3C H3CA 111.1
C4C C3C H3CA 111.1
O2C C3C H3CB 111.1
C4C C3C H3CB 111.1
H3CA C3C H3CB 109.0
N4AC C4C C3C 115.6(2)
N4AC C4C N4BC 106.3(2)
C3C C4C N4BC 109.7(2)
N4AC C4C C5C 110.3(2)
C3C C4C C5C 104.5(2)
N4BC C4C C5C 110.5(2)
O4AC N4AC O4BC 127.0(3)
O4AC N4AC C4C 117.3(2)
O4BC N4AC C4C 115.7(2)
O4CC N4BC O4DC 126.3(3)
O4CC N4BC C4C 116.8(2)
O4DC N4BC C4C 116.9(2)
O6C C5C C4C 109.0(2)
O6C C5C C1C 107.4(2)
C4C C5C C1C 102.0(2)
O6C C5C H5CA 112.6
C4C C5C H5CA 112.6
C1C C5C H5CA 112.6
C5C O6C C7C 110.45(19)
O6C C7C C8C 103.4(2)
O6C C7C H7CA 111.1
C8C C7C H7CA 111.1
O6C C7C H7CB 111.1
C8C C7C H7CB 111.1
H7CA C7C H7CB 109.1
N8BC C8C C7C 116.6(2)
N8BC C8C N8AC 103.8(2)
C7C C8C N8AC 108.8(2)
N8BC C8C C1C 112.4(2)
C7C C8C C1C 104.4(2)
N8AC C8C C1C 110.9(2)
O8AC N8AC O8BC 126.4(3)
O8AC N8AC C8C 117.8(2)
O8BC N8AC C8C 115.7(2)
O8CC N8BC O8DC 126.4(3)
O8CC N8BC C8C 118.4(2)
O8DC N8BC C8C 115.2(3)
O2D C1D C8D 109.3(2)
O2D C1D C5D 108.3(2)
C8D C1D C5D 102.3(2)
O2D C1D H1DA 112.1
C8D C1D H1DA 112.1
C5D C1D H1DA 112.1
C1D O2D C3D 110.78(19)
O2D C3D C4D 104.1(2)
O2D C3D H3DA 110.9
C4D C3D H3DA 110.9
O2D C3D H3DB 110.9
C4D C3D H3DB 110.9
H3DA C3D H3DB 109.0
N4AD C4D C3D 114.5(2)
N4AD C4D N4BD 105.5(2)
C3D C4D N4BD 109.5(2)
N4AD C4D C5D 113.1(2)
C3D C4D C5D 104.6(2)
N4BD C4D C5D 109.5(2)
O4BD N4AD O4AD 127.1(2)
O4BD N4AD C4D 116.4(2)
O4AD N4AD C4D 116.4(2)
O4CD N4BD O4DD 127.4(3)
O4CD N4BD C4D 118.0(2)
O4DD N4BD C4D 114.6(2)
O6D C5D C1D 108.0(2)
O6D C5D C4D 109.2(2)
C1D C5D C4D 102.0(2)
O6D C5D H5DA 112.4
C1D C5D H5DA 112.4
C4D C5D H5DA 112.4
C5D O6D C7D 111.1(2)
O6D C7D C8D 104.2(2)
O6D C7D H7DA 110.9
C8D C7D H7DA 110.9
O6D C7D H7DB 110.9
C8D C7D H7DB 110.9
H7DA C7D H7DB 108.9
N8AD C8D N8BD 106.9(2)
N8AD C8D C7D 109.7(2)
N8BD C8D C7D 115.0(2)
N8AD C8D C1D 110.9(2)
N8BD C8D C1D 110.3(2)
C7D C8D C1D 104.1(2)
O8BD N8AD O8AD 126.9(2)
O8BD N8AD C8D 115.1(2)
O8AD N8AD C8D 118.0(2)
O8DD N8BD O8CD 126.8(2)
O8DD N8BD C8D 115.4(2)
O8CD N8BD C8D 117.7(2)
O2E C1E C5E 107.8(2)
O2E C1E C8E 113.2(2)
C5E C1E C8E 102.0(2)
O2E C1E H1EA 111.1
C5E C1E H1EA 111.1
C8E C1E H1EA 111.1
C1E O2E C3E 109.79(19)
O2E C3E C4E 102.9(2)
O2E C3E H3EA 111.2
C4E C3E H3EA 111.2
O2E C3E H3EB 111.2
C4E C3E H3EB 111.2
H3EA C3E H3EB 109.1
N4AE C4E N4BE 106.4(2)
N4AE C4E C5E 110.9(2)
N4BE C4E C5E 110.3(2)
N4AE C4E C3E 114.7(2)
N4BE C4E C3E 110.8(2)
C5E C4E C3E 103.9(2)
O4AE N4AE O4BE 126.7(2)
O4AE N4AE C4E 118.4(2)
O4BE N4AE C4E 114.9(2)
O4DE N4BE O4CE 125.9(3)
O4DE N4BE C4E 117.2(2)
O4CE N4BE C4E 116.8(2)
O6E C5E C4E 107.0(2)
O6E C5E C1E 106.6(2)
C4E C5E C1E 102.2(2)
O6E C5E H5EA 113.4
C4E C5E H5EA 113.4
C1E C5E H5EA 113.4
C5E O6E C7E 106.46(19)
O6E C7E C8E 103.9(2)
O6E C7E H7EA 111.0
C8E C7E H7EA 111.0
O6E C7E H7EB 111.0
C8E C7E H7EB 111.0
H7EA C7E H7EB 109.0
N8AE C8E N8BE 105.5(2)
N8AE C8E C7E 110.4(2)
N8BE C8E C7E 112.2(2)
N8AE C8E C1E 112.6(2)
N8BE C8E C1E 111.1(2)
C7E C8E C1E 105.2(2)
O8AE N8AE O8BE 126.0(3)
O8AE N8AE C8E 119.0(2)
O8BE N8AE C8E 115.0(2)
O8CE N8BE O8DE 127.2(3)
O8CE N8BE C8E 118.3(2)
O8DE N8BE C8E 114.4(2)

loop_
_geom_bond_atom_site_label_1
_geom_bond_atom_site_label_2
_geom_bond_site_symmetry_2
_geom_bond_distance
_geom_bond_publ_flag
C1 O2 . 1.429(3) ?
C1 C5 . 1.534(4) ?
C1 C8 . 1.537(4) ?
C1 H1A . 0.9800 ?
O2 C3 . 1.431(3) ?
C3 C4 . 1.525(4) ?
C3 H3A . 0.9700 ?
C3 H3B . 0.9700 ?
C4 N4A . 1.511(3) ?
C4 N4B . 1.520(3) ?
C4 C5 . 1.538(4) ?
N4A O4A . 1.210(3) ?
N4A O4B . 1.226(3) ?
N4B O4C . 1.219(3) ?
N4B O4D . 1.221(3) ?
C5 O6 . 1.433(3) ?
C5 H5A . 0.9800 ?
O6 C7 . 1.438(3) ?
C7 C8 . 1.537(4) ?
C7 H7A . 0.9700 ?
C7 H7B . 0.9700 ?
C8 N8B . 1.505(4) ?
C8 N8A . 1.519(3) ?
N8A O8B . 1.216(3) ?
N8A O8A . 1.222(3) ?
N8B O8C . 1.212(3) ?
N8B O8D . 1.224(3) ?
C1A O2A . 1.435(3) ?
C1A C8A . 1.535(4) ?
C1A C5A . 1.538(4) ?
C1A H1AA . 0.9800 ?
O2A C3A . 1.440(3) ?
C3A C4A . 1.523(4) ?
C3A H3AA . 0.9700 ?
C3A H3AB . 0.9700 ?
C4A N4BA . 1.512(4) ?
C4A N4AA . 1.518(4) ?
C4A C5A . 1.539(4) ?
N4AA O4AA . 1.211(4) ?
N4AA O4BA . 1.222(3) ?
N4BA O4DA . 1.217(3) ?
N4BA O4CA . 1.221(3) ?
C5A O6A . 1.428(3) ?
C5A H5AA . 0.9800 ?
O6A C7A . 1.442(3) ?
C7A C8A . 1.523(4) ?
C7A H7AA . 0.9700 ?
C7A H7AB . 0.9700 ?
C8A N8BA . 1.506(4) ?
C8A N8AA . 1.514(4) ?
N8AA O8BA . 1.213(3) ?
N8AA O8AA . 1.216(3) ?
N8BA O8DA . 1.211(3) ?
N8BA O8CA . 1.221(4) ?
C1B O2B . 1.423(3) ?
C1B C8B . 1.542(4) ?
C1B C5B . 1.542(4) ?
C1B H1BA . 0.9800 ?
O2B C3B . 1.441(3) ?
C3B C4B . 1.534(4) ?
C3B H3BA . 0.9700 ?
C3B H3BB . 0.9700 ?
C4B N4AB . 1.502(3) ?
C4B N4BB . 1.528(4) ?
C4B C5B . 1.543(4) ?
N4AB O4BB . 1.217(3) ?
N4AB O4AB . 1.227(3) ?
N4BB O4DB . 1.215(3) ?
N4BB O4CB . 1.218(3) ?
C5B O6B . 1.424(3) ?
C5B H5BA . 0.9800 ?
O6B C7B . 1.430(3) ?
C7B C8B . 1.526(4) ?
C7B H7BA . 0.9700 ?
C7B H7BB . 0.9700 ?
C8B N8AB . 1.510(3) ?
C8B N8BB . 1.513(3) ?
N8AB O8AB . 1.220(3) ?
N8AB O8BB . 1.221(3) ?
N8BB O8DB . 1.219(3) ?
N8BB O8CB . 1.221(3) ?
C1C O2C . 1.432(3) ?
C1C C8C . 1.536(4) ?
C1C C5C . 1.542(3) ?
C1C H1CA . 0.9800 ?
O2C C3C . 1.441(3) ?
C3C C4C . 1.519(4) ?
C3C H3CA . 0.9700 ?
C3C H3CB . 0.9700 ?
C4C N4AC . 1.515(3) ?
C4C N4BC . 1.521(4) ?
C4C C5C . 1.538(4) ?
N4AC O4AC . 1.213(3) ?
N4AC O4BC . 1.214(3) ?
N4BC O4CC . 1.215(3) ?
N4BC O4DC . 1.216(3) ?
C5C O6C . 1.436(3) ?
C5C H5CA . 0.9800 ?
O6C C7C . 1.442(3) ?
C7C C8C . 1.517(4) ?
C7C H7CA . 0.9700 ?
C7C H7CB . 0.9700 ?
C8C N8BC . 1.502(4) ?
C8C N8AC . 1.527(4) ?
N8AC O8AC . 1.211(3) ?
N8AC O8BC . 1.222(3) ?
N8BC O8CC . 1.198(3) ?
N8BC O8DC . 1.225(3) ?
C1D O2D . 1.423(3) ?
C1D C8D . 1.543(4) ?
C1D C5D . 1.544(4) ?
C1D H1DA . 0.9800 ?
O2D C3D . 1.439(3) ?
C3D C4D . 1.525(3) ?
C3D H3DA . 0.9700 ?
C3D H3DB . 0.9700 ?
C4D N4AD . 1.501(4) ?
C4D N4BD . 1.535(4) ?
C4D C5D . 1.544(4) ?
N4AD O4BD . 1.220(3) ?
N4AD O4AD . 1.223(3) ?
N4BD O4CD . 1.213(3) ?
N4BD O4DD . 1.215(3) ?
C5D O6D . 1.424(3) ?
C5D H5DA . 0.9800 ?
O6D C7D . 1.430(3) ?
C7D C8D . 1.534(4) ?
C7D H7DA . 0.9700 ?
C7D H7DB . 0.9700 ?
C8D N8AD . 1.508(3) ?
C8D N8BD . 1.514(3) ?
N8AD O8BD . 1.219(3) ?
N8AD O8AD . 1.222(3) ?
N8BD O8DD . 1.217(3) ?
N8BD O8CD . 1.220(3) ?
C1E O2E . 1.427(3) ?
C1E C5E . 1.545(3) ?
C1E C8E . 1.560(4) ?
C1E H1EA . 0.9800 ?
O2E C3E . 1.442(3) ?
C3E C4E . 1.533(4) ?
C3E H3EA . 0.9700 ?
C3E H3EB . 0.9700 ?
C4E N4AE . 1.514(3) ?
C4E N4BE . 1.515(4) ?
C4E C5E . 1.525(4) ?
N4AE O4AE . 1.209(4) ?
N4AE O4BE . 1.221(3) ?
N4BE O4DE . 1.209(3) ?
N4BE O4CE . 1.219(3) ?
C5E O6E . 1.425(3) ?
C5E H5EA . 0.9800 ?
O6E C7E . 1.429(3) ?
C7E C8E . 1.532(4) ?
C7E H7EA . 0.9700 ?
C7E H7EB . 0.9700 ?
C8E N8AE . 1.516(4) ?
C8E N8BE . 1.517(4) ?
N8AE O8AE . 1.223(3) ?
N8AE O8BE . 1.228(3) ?
N8BE O8CE . 1.204(3) ?
N8BE O8DE . 1.217(3) ?

loop_
_cod_related_entry_id
_cod_related_entry_database
_cod_related_entry_code
1 ChemSpider 24731731
